data_8000310
loop_
_publ_author_name
'Malaspina, Lorraine A.'
'Wieduwilt, Erna K.'
'Bergmann, Justin'
'Kleemiss, Florian'
'Meyer, Benjamin'
'Ruiz-L\'opez, Manuel F'
'Pal, Rumpa'
'Hupf, Emanuel'
'Beckmann, Jens'
'Piltz, Ross O.'
'Edwards, Alison J.'
'Grabowsky, Simon'
'Genoni, Alessandro'

_publ_section_title
;
 Fast and Accurate Quantum Crystallography: From Small to Large, from
 Light to Heavy.
;
_journal_name_full 'The journal of physical chemistry letters'
_journal_page_first 6973
_journal_page_last 6982
_journal_paper_doi 10.1021/acs.jpclett.9b02646
_journal_year 2019
_chemical_absolute_configuration syn
_chemical_formula_moiety 'C3 H7 N O2'
_chemical_formula_sum 'C3 H7 N O2'
_chemical_formula_weight 89.0947
_chemical_name_common L-Alanine
_space_group_IT_number 19
_space_group_name_Hall 'P 2ac 2ab'
_space_group_name_H-M_alt 'P 21 21 21'
_symmetry_cell_setting orthorhombic
_symmetry_Int_Tables_number 19
_symmetry_space_group_name_Hall 'P 2ac 2ab'
_symmetry_space_group_name_H-M 'P 21 21 21'
_atom_sites_solution_hydrogens difmap
_atom_sites_solution_primary dual
_audit_creation_date 2018-12-19T14:15:12-00:00
_audit_creation_method 'WinGX routine CIF_UPDATE'
_cell_angle_alpha 90
_cell_angle_beta 90
_cell_angle_gamma 90
_cell_formula_units_Z 4
_cell_length_a 5.9587(2)
_cell_length_b 12.2796(4)
_cell_length_c 5.7876(2)
_cell_measurement_reflns_used 9931
_cell_measurement_temperature 100(2)
_cell_measurement_theta_max 53.86
_cell_measurement_theta_min 3.32
_cell_measurement_wavelength 0.71073
_cell_volume 423.48(2)
_computing_cell_refinement 'SAINT V8.37A integration software'
_computing_data_collection 'Bruker APEX2 software'
_computing_data_reduction 'SORTAV (Blessing, 1995)'
_computing_molecular_graphics 'ORTEP-3 for Windows (Farrugia, 2012)'
_computing_publication_material 'WinGX publication routines (Farrugia, 2012)'
_computing_structure_refinement 'Tonto 18.12.17 github v. 2b3dd9c (Capelli, 2014)'
_computing_structure_solution 'SHELXT-2014 (Sheldrick, 2014)'
_diffrn_ambient_temperature 100(2)
_diffrn_detector 'APEX-II CCD'
_diffrn_measured_fraction_theta_full 0.987
_diffrn_measured_fraction_theta_max 0.992
_diffrn_measurement_device '\k-geometry diffractometer'
_diffrn_measurement_device_type 'Bruker APEX-II'
_diffrn_measurement_method '\f or \w oscillation scans'
_diffrn_orient_matrix_UB_11 -0.11171
_diffrn_orient_matrix_UB_12 0.127264
_diffrn_orient_matrix_UB_13 0.006745
_diffrn_orient_matrix_UB_21 -0.047797
_diffrn_orient_matrix_UB_22 -0.02214
_diffrn_orient_matrix_UB_23 -0.077509
_diffrn_orient_matrix_UB_31 -0.122817
_diffrn_orient_matrix_UB_32 -0.107138
_diffrn_orient_matrix_UB_33 0.02403
_diffrn_radiation_monochromator graphite
_diffrn_radiation_probe x-ray
_diffrn_radiation_type MoK\a
_diffrn_radiation_wavelength 0.71073
_diffrn_reflns_av_R_equivalents 0.0223
_diffrn_reflns_av_unetI/netI 0.0148
_diffrn_reflns_Laue_measured_fraction_full 0.987
_diffrn_reflns_Laue_measured_fraction_max 0.992
_diffrn_reflns_limit_h_max 11
_diffrn_reflns_limit_h_min -13
_diffrn_reflns_limit_k_max 27
_diffrn_reflns_limit_k_min -27
_diffrn_reflns_limit_l_max 12
_diffrn_reflns_limit_l_min -12
_diffrn_reflns_number 31869
_diffrn_reflns_point_group_measured_fraction_full 0.992
_diffrn_reflns_point_group_measured_fraction_max 0.985
_diffrn_reflns_theta_full 25.242
_diffrn_reflns_theta_max 52.157
_diffrn_reflns_theta_min 3.318
_diffrn_source 'sealed x-ray tube'
_diffrn_standards_number 0
_exptl_absorpt_coefficient_mu 0.117
_exptl_absorpt_correction_T_max 0.996
_exptl_absorpt_correction_T_min 0.943
_exptl_absorpt_correction_type multi-scan
_exptl_absorpt_process_details
;
SADABS-2016/2 - Bruker AXS area detector scaling and absorption correction
;
_exptl_crystal_colour colorless
_exptl_crystal_density_diffrn 1.397
_exptl_crystal_density_method 'not measured'
_exptl_crystal_description block
_exptl_crystal_F_000 192
_exptl_crystal_size_max 0.462
_exptl_crystal_size_mid 0.264
_exptl_crystal_size_min 0.17
_refine_diff_density_max 0.1534
_refine_diff_density_min -0.2224
_refine_diff_density_rms 0.031
_refine_ls_abs_structure_details
;
 Flack x determined using 1888 quotients [(I+)-(I-)]/[(I+)+(I-)]
 (Parsons, Flack and Wagner, Acta Cryst. B69 (2013) 249-259).
;
_refine_ls_abs_structure_Flack 0.04(9)
_refine_ls_extinction_method none
_refine_ls_goodness_of_fit_all 2.0966
_refine_ls_goodness_of_fit_gt 2.0966
_refine_ls_goodness_of_fit_ref 1.113
_refine_ls_hydrogen_treatment refall
_refine_ls_matrix_type full
_refine_ls_number_constraints 0
_refine_ls_number_parameters 118
_refine_ls_number_reflns 4611
_refine_ls_number_restraints 0
_refine_ls_restrained_S_all 1.113
_refine_ls_R_factor_all 0.0198
_refine_ls_R_factor_gt 0.0198
_refine_ls_shift/su_max 0.0061
_refine_ls_shift/su_mean 0
_refine_ls_structure_factor_coef F
_refine_ls_weighting_details w=1/\s(F)
_refine_ls_weighting_scheme sigma
_refine_ls_wR_factor_all 0.0149
_refine_ls_wR_factor_gt 0.0149
_refine_ls_wR_factor_ref 0.065
_reflns_Friedel_coverage 0.746
_reflns_Friedel_fraction_full 1
_reflns_Friedel_fraction_max 0.976
_reflns_number_gt 4611
_reflns_number_total 4611
_reflns_threshold_expression 'F>0 & F/u(F)>3.0 & |F_calc|>10^-3'
_cod_data_source_file L-Ala_100K.cif
_cod_data_source_block L-Ala_100K_HAR
_cod_depositor_comments
;
The following automatic conversions were performed:

'_symmetry_cell_setting' value 'Orthorhombic' changed to
'orthorhombic' according to
/home/data/users/saulius/crontab/automatic-downloads/rss-feeds/ACS/lib/dictionaries/cif_core.dic
dictionary named 'cif_core.dic' version 2.4.2 from 2011-04-26.

Automatic conversion script
Id: cif_fix_values 4973 2017-02-22 13:04:09Z antanas 
;
_cod_original_sg_symbol_Hall 'p 2ac 2ab'
_cod_original_sg_symbol_H-M 'p 21 21 21'
_cod_database_code 8000310
_refine_ls_coordinate_system cartesian
_refine_ls_svd_threshold 0.1E-02

loop_
_symmetry_equiv_pos_as_xyz
'+x, +y, +z'
'-x+1/2, -y, +z+1/2'
'+x+1/2, -y+1/2, -z'
'-x, +y+1/2, -z+1/2'

loop_
_atom_site_label
_atom_site_fract_x
_atom_site_fract_y
_atom_site_fract_z
_atom_site_U_iso_or_equiv
_atom_site_adp_type
_atom_site_occupancy
_atom_site_disorder_group
N1 0.34995(3) 0.362228(13) 0.18377(3) 0.01134(5) Uani 1 0
H1 0.2931(7) 0.4427(3) 0.2045(8) 0.028(2) Uani 1 0
H2 0.2196(7) 0.3088(3) 0.2136(7) 0.031(2) Uani 1 0
H3 0.4154(6) 0.3503(3) 0.0222(7) 0.033(2) Uani 1 0
C1 0.53021(3) 0.338711(13) 0.35459(3) 0.01010(6) Uani 1 0
H4 0.5688(6) 0.2529(3) 0.3399(6) 0.030(2) Uani 1 0
C2 0.73501(4) 0.409056(17) 0.30341(3) 0.01580(7) Uani 1 0
H5 0.8031(6) 0.3902(3) 0.1345(7) 0.044(2) Uani 1 0
H6 0.8681(6) 0.3953(3) 0.4325(7) 0.040(2) Uani 1 0
H7 0.6930(6) 0.4949(3) 0.3074(7) 0.038(2) Uani 1 0
C3 0.44369(3) 0.359025(13) 0.60039(3) 0.00994(5) Uani 1 0
O1 0.27282(3) 0.416069(11) 0.62550(2) 0.01513(6) Uani 1 0
O2 0.55573(3) 0.315687(11) 0.76107(2) 0.01500(5) Uani 1 0

loop_
_atom_site_aniso_label
_atom_site_aniso_U_11
_atom_site_aniso_U_22
_atom_site_aniso_U_33
_atom_site_aniso_U_23
_atom_site_aniso_U_13
_atom_site_aniso_U_12
N1 0.01337(6) 0.01270(6) 0.00796(4) -0.00002(4) -0.00078(5) 0.00076(5)
H1 0.028(2) 0.031(2) 0.025(2) -0.0009(19) -0.010(2) -0.002(2)
H2 0.031(2) 0.033(2) 0.028(2) 0.0104(19) 0.004(2) 0.006(2)
H3 0.030(2) 0.036(2) 0.032(2) 0.003(2) -0.0083(19) -0.004(2)
C1 0.01281(7) 0.01007(5) 0.00742(5) -0.00009(4) 0.00123(5) 0.00124(5)
H4 0.040(2) 0.0203(16) 0.030(2) 0.0028(15) 0.0080(18) 0.0031(17)
C2 0.01454(8) 0.02043(8) 0.01244(6) 0.00075(6) 0.00160(6) -0.00326(7)
H5 0.042(2) 0.060(3) 0.030(2) -0.003(2) 0.0132(19) -0.008(2)
H6 0.030(2) 0.055(3) 0.033(2) 0.006(2) -0.0067(18) -0.012(2)
H7 0.039(3) 0.039(2) 0.036(2) -0.0001(18) 0.001(2) -0.011(2)
C3 0.01300(6) 0.00949(5) 0.00734(5) 0.00004(4) 0.00072(5) 0.00082(5)
O1 0.01767(6) 0.01599(5) 0.01174(5) -0.00132(4) 0.00225(5) 0.00563(5)
O2 0.01936(7) 0.01787(5) 0.00778(4) 0.00089(4) -0.00033(5) 0.00509(5)

loop_
_atom_type_symbol
_atom_type_description
_atom_type_scat_dispersion_real
_atom_type_scat_dispersion_imag
_atom_type_scat_source
C C 0 0 'Hirshfeld partitioning of a quantum chemical wavefunction.'
H H 0 0 'Hirshfeld partitioning of a quantum chemical wavefunction.'
N N 0 0 'Hirshfeld partitioning of a quantum chemical wavefunction.'
O O 0 0 'Hirshfeld partitioning of a quantum chemical wavefunction.'

loop_
_geom_angle_atom_site_label_1
_geom_angle_atom_site_label_2
_geom_angle_atom_site_label_3
_geom_angle
_geom_angle_publ_flag
O1 C3 O2 125.730(15) yes
O1 C3 C1 118.356(14) yes
O2 C3 C1 115.913(15) yes
N1 C1 C2 109.804(15) yes
N1 C1 C3 110.001(15) yes
N1 C1 H4 106.9(2) yes
C1 N1 H1 109.8(2) yes
C1 N1 H2 108.0(2) yes
C1 N1 H3 107.7(2) yes
C2 C1 C3 110.933(14) yes
C1 C2 H5 110.7(2) yes
C1 C2 H6 110.93(18) yes
C1 C2 H7 111.22(19) yes
C2 C1 H4 111.5(2) yes
C3 C1 H4 107.64(19) yes
H1 N1 H2 109.7(3) yes
H1 N1 H3 111.2(3) yes
H2 N1 H3 110.4(3) yes
H5 C2 H6 108.0(3) yes
H5 C2 H7 108.3(3) yes
H6 C2 H7 107.6(3) yes

loop_
_geom_bond_atom_site_label_1
_geom_bond_atom_site_label_2
_geom_bond_distance
_geom_bond_publ_flag
O1 C3 1.2444(2) yes
O2 C3 1.2624(2) yes
N1 C1 1.4882(2) yes
N1 H1 1.052(4) yes
N1 H2 1.032(4) yes
N1 H3 1.024(4) yes
C1 C2 1.5242(3) yes
C1 C3 1.5335(2) yes
C1 H4 1.081(3) yes
C2 H5 1.084(4) yes
C2 H6 1.103(4) yes
C2 H7 1.083(4) yes
